data_4001280
loop_
_publ_author_name
'Rieger, Franziska'
'Mudring, Anja-Verena'

_publ_section_title
;
 Synthesis, Structure, and Electronic and Physical Properties of Tl2TeS3,
 the First Characterized Thallium(I) Thiotellurate(IV)
;
_journal_issue 2
_journal_name_full 'Chemistry of Materials'
_journal_page_first 221
_journal_paper_doi 10.1021/cm0526866
_journal_volume 19
_journal_year 2007
_chemical_formula_sum 'S3 Te Tl2'
_chemical_formula_weight 632.52
_chemical_name_systematic
;
 ?
;
_space_group_IT_number 62
_symmetry_space_group_name_Hall '-P 2ac 2n'
_symmetry_space_group_name_H-M 'P n m a'
_atom_sites_solution_hydrogens geom
_atom_sites_solution_primary direct
_atom_sites_solution_secondary difmap
_audit_creation_method SHELXL-97
_cell_angle_alpha 90.00
_cell_angle_beta 90.00
_cell_angle_gamma 90.00
_cell_formula_units_Z 4
_cell_length_a 8.155(2)
_cell_length_b 13.526(6)
_cell_length_c 5.9648(15)
_cell_measurement_temperature 293(2)
_cell_volume 657.9(4)
_computing_structure_refinement 'SHELXL-97 (Sheldrick, 1997)'
_diffrn_ambient_temperature 293(2)
_diffrn_measured_fraction_theta_full 1.000
_diffrn_measured_fraction_theta_max 1.000
_diffrn_radiation_monochromator graphite
_diffrn_radiation_source 'fine-focus sealed tube'
_diffrn_radiation_type MoK\a
_diffrn_radiation_wavelength 0.71073
_diffrn_reflns_av_R_equivalents 0.1935
_diffrn_reflns_av_sigmaI/netI 0.1346
_diffrn_reflns_limit_h_max 9
_diffrn_reflns_limit_h_min -9
_diffrn_reflns_limit_k_max 16
_diffrn_reflns_limit_k_min -16
_diffrn_reflns_limit_l_max 6
_diffrn_reflns_limit_l_min -7
_diffrn_reflns_number 4207
_diffrn_reflns_theta_full 25.00
_diffrn_reflns_theta_max 25.00
_diffrn_reflns_theta_min 3.01
_exptl_absorpt_coefficient_mu 54.081
_exptl_crystal_density_diffrn 6.385
_exptl_crystal_density_method 'not measured'
_exptl_crystal_F_000 1048
_refine_diff_density_max 1.838
_refine_diff_density_min -2.425
_refine_diff_density_rms 0.540
_refine_ls_extinction_method none
_refine_ls_goodness_of_fit_ref 0.891
_refine_ls_hydrogen_treatment mixed
_refine_ls_matrix_type full
_refine_ls_number_parameters 31
_refine_ls_number_reflns 600
_refine_ls_number_restraints 0
_refine_ls_restrained_S_all 0.891
_refine_ls_R_factor_all 0.1088
_refine_ls_R_factor_gt 0.0541
_refine_ls_shift/su_max 0.000
_refine_ls_shift/su_mean 0.000
_refine_ls_structure_factor_coef Fsqd
_refine_ls_weighting_details 'calc w=1/[\s^2^(Fo^2^)+(0.0287P)^2^+0.0000P] where P=(Fo^2^+2Fc^2^)/3'
_refine_ls_weighting_scheme calc
_refine_ls_wR_factor_gt 0.0997
_refine_ls_wR_factor_ref 0.1136
_reflns_number_gt 324
_reflns_number_total 600
_reflns_threshold_expression >2sigma(I)
_cod_data_source_file cm0526866si20061031_061858.cif
_cod_data_source_block new
_cod_database_code 4001280

loop_
_symmetry_equiv_pos_as_xyz
'x, y, z'
'-x+1/2, -y, z+1/2'
'x+1/2, -y+1/2, -z+1/2'
'-x, y+1/2, -z'
'-x, -y, -z'
'x-1/2, y, -z-1/2'
'-x-1/2, y-1/2, z-1/2'
'x, -y-1/2, z'

loop_
_atom_site_label
_atom_site_type_symbol
_atom_site_fract_x
_atom_site_fract_y
_atom_site_fract_z
_atom_site_U_iso_or_equiv
_atom_site_adp_type
_atom_site_occupancy
_atom_site_symmetry_multiplicity
_atom_site_calc_flag
_atom_site_refinement_flags
Tl Tl -0.17935(17) 0.57938(13) 0.3146(2) 0.0451(5) Uani 1 1 d .
Te Te 0.1097(3) 0.7500 0.7420(4) 0.0347(9) Uani 1 2 d S
S1 S 0.0756(13) 0.7500 0.346(2) 0.034(3) Uani 1 2 d S
S2 S -0.0553(10) 0.6102(7) 0.8324(14) 0.038(2) Uani 1 1 d .

loop_
_atom_site_aniso_label
_atom_site_aniso_U_11
_atom_site_aniso_U_22
_atom_site_aniso_U_33
_atom_site_aniso_U_23
_atom_site_aniso_U_13
_atom_site_aniso_U_12
Tl 0.0370(7) 0.0667(10) 0.0316(6) -0.0010(8) 0.0002(6) -0.0021(8)
Te 0.0231(15) 0.058(3) 0.0231(12) 0.000 -0.0014(12) 0.000
S1 0.027(6) 0.048(9) 0.028(5) 0.000 -0.005(4) 0.000
S2 0.032(5) 0.059(7) 0.024(3) -0.004(5) 0.004(3) -0.003(4)

loop_
_atom_type_symbol
_atom_type_description
_atom_type_scat_dispersion_real
_atom_type_scat_dispersion_imag
_atom_type_scat_source
S S 0.1246 0.1234 'International Tables Vol C Tables 4.2.6.8 and 6.1.1.4'
Te Te -0.5308 1.6751 'International Tables Vol C Tables 4.2.6.8 and 6.1.1.4'
Tl Tl -2.8358 9.6688 'International Tables Vol C Tables 4.2.6.8 and 6.1.1.4'

loop_
_geom_angle_atom_site_label_1
_geom_angle_atom_site_label_2
_geom_angle_atom_site_label_3
_geom_angle
_geom_angle_site_symmetry_1
_geom_angle_site_symmetry_3
S2 Tl S1 74.7(3) 1_554 .
S1 Te S2 99.1(3) . .
S1 Te S2 99.1(3) . 8_575
S2 Te S2 105.1(4) . 8_575
Te S1 Tl 97.9(3) . .
Te S1 Tl 97.9(3) . 8_575
Tl S1 Tl 95.7(3) . 8_575
Te S2 Tl 120.3(3) . 1_556

loop_
_geom_bond_atom_site_label_1
_geom_bond_atom_site_label_2
_geom_bond_distance
_geom_bond_site_symmetry_2
Tl S2 3.077(8) 1_554
Tl S1 3.112(7) .
Te S1 2.379(12) .
Te S2 2.383(9) .
Te S2 2.383(9) 8_575
S1 Tl 3.112(7) 8_575
S2 Tl 3.077(8) 1_556
